data_4109042
loop_
_publ_author_name
'I-Jui Hsu'
'Chung-Hung Hsieh'
'Shyue-Chu Ke'
'Kuo-An Chiang'
'Jenn-Min Lee'
'Jin-Ming Chen'
'Ling-Yun Jang'
'Gene-Hsiang Lee'
'Yu Wang'
'Wen-Feng Liaw'

_publ_section_title
;
 New Members of a Class of Iron-Thiolate-Nitrosyl Compounds: Trinuclear
 Iron-Thiolate-Nitrosyl Complexes Containing Fe3S6 Core
;
_journal_name_full 'Journal of the American Chemical Society'
_journal_page_first 1151
_journal_page_last 1159
_journal_paper_doi 10.1021/ja065401e
_journal_volume 129
_journal_year 2007
_chemical_formula_sum 'C20 H20 F6 Fe3 N3 O5 P S6'
_chemical_formula_weight 887.27
_chemical_name_systematic
; 
 ? 
;
_space_group_IT_number 62
_symmetry_cell_setting orthorhombic
_symmetry_space_group_name_Hall '-P 2ac 2n'
_symmetry_space_group_name_H-M 'P n m a'
_atom_sites_solution_hydrogens geom
_atom_sites_solution_primary direct
_atom_sites_solution_secondary difmap
_audit_creation_method SHELXL-97
_cell_angle_alpha 90.00
_cell_angle_beta 90.00
_cell_angle_gamma 90.00
_cell_formula_units_Z 4
_cell_length_a 25.5399(6)
_cell_length_b 10.2124(2)
_cell_length_c 11.2987(3)
_cell_measurement_reflns_used all
_cell_measurement_temperature 150(1)
_cell_measurement_theta_max 27.50
_cell_measurement_theta_min 1.59
_cell_volume 2946.97(12)
_computing_cell_refinement DENZO-SMN
_computing_data_collection 'NONIUS COLLECT'
_computing_data_reduction DENZO-SMN
_computing_molecular_graphics SHELXTL
_computing_publication_material SHELXTL
_computing_structure_refinement 'SHELXL-97 (Sheldrick, 1997)'
_computing_structure_solution 'SHELXS-97 (Sheldrick, 1990)'
_diffrn_ambient_temperature 150(1)
_diffrn_measured_fraction_theta_full 1.000
_diffrn_measured_fraction_theta_max 1.000
_diffrn_measurement_device_type 'NONIUS KappaCCD'
_diffrn_measurement_method 'phi and omega scans'
_diffrn_radiation_monochromator graphite
_diffrn_radiation_source 'fine-focus sealed tube'
_diffrn_radiation_type MoK\a
_diffrn_radiation_wavelength 0.71073
_diffrn_reflns_av_R_equivalents 0.1051
_diffrn_reflns_av_sigmaI/netI 0.0768
_diffrn_reflns_limit_h_max 33
_diffrn_reflns_limit_h_min -33
_diffrn_reflns_limit_k_max 13
_diffrn_reflns_limit_k_min -13
_diffrn_reflns_limit_l_max 14
_diffrn_reflns_limit_l_min -13
_diffrn_reflns_number 18629
_diffrn_reflns_theta_full 27.50
_diffrn_reflns_theta_max 27.50
_diffrn_reflns_theta_min 1.59
_diffrn_standards_decay_% 0
_exptl_absorpt_coefficient_mu 2.015
_exptl_absorpt_correction_T_max 0.873
_exptl_absorpt_correction_T_min 0.787
_exptl_absorpt_correction_type multi-scan
_exptl_crystal_colour dark-green
_exptl_crystal_density_diffrn 2.000
_exptl_crystal_density_meas ?
_exptl_crystal_description plate
_exptl_crystal_F_000 1776
_exptl_crystal_size_max 0.18
_exptl_crystal_size_mid 0.16
_exptl_crystal_size_min 0.09
_refine_diff_density_max 1.577
_refine_diff_density_min -1.797
_refine_diff_density_rms 0.356
_refine_ls_extinction_coef 0.0133(12)
_refine_ls_extinction_expression Fc^*^=kFc[1+0.001xFc^2^\l^3^/sin(2\q)]^-1/4^
_refine_ls_extinction_method SHELXL
_refine_ls_goodness_of_fit_ref 1.117
_refine_ls_hydrogen_treatment constr
_refine_ls_matrix_type full
_refine_ls_number_parameters 207
_refine_ls_number_reflns 3579
_refine_ls_number_restraints 0
_refine_ls_restrained_S_all 1.117
_refine_ls_R_factor_all 0.1179
_refine_ls_R_factor_gt 0.0672
_refine_ls_shift/su_max 0.000
_refine_ls_shift/su_mean 0.000
_refine_ls_structure_factor_coef Fsqd
_refine_ls_weighting_details 'calc w=1/[\s^2^(Fo^2^)+(0.1217P)^2^+4.8527P] where P=(Fo^2^+2Fc^2^)/3'
_refine_ls_weighting_scheme calc
_refine_ls_wR_factor_gt 0.1780
_refine_ls_wR_factor_ref 0.2186
_reflns_number_gt 2332
_reflns_number_total 3579
_reflns_threshold_expression >2sigma(I)
_cod_data_source_file ja065401esi20060727_064214.cif
_cod_data_source_block ic8342
_cod_depositor_comments
;
The following automatic conversions were performed:

'_exptl_crystal_density_meas' value 'not_measured' was changed to '?'
- the value is perceived as not measured.

Automatic conversion script
Id: cif_fix_values 3008 2015-01-20 13:52:24Z robertas 
;
_cod_database_code 4109042

loop_
_symmetry_equiv_pos_as_xyz
'x, y, z'
'-x+1/2, -y, z+1/2'
'-x, y+1/2, -z'
'x+1/2, -y+1/2, -z+1/2'
'-x, -y, -z'
'x-1/2, y, -z-1/2'
'x, -y-1/2, z'
'-x-1/2, y-1/2, z-1/2'

loop_
_atom_site_label
_atom_site_type_symbol
_atom_site_fract_x
_atom_site_fract_y
_atom_site_fract_z
_atom_site_U_iso_or_equiv
_atom_site_adp_type
_atom_site_occupancy
_atom_site_symmetry_multiplicity
_atom_site_calc_flag
_atom_site_refinement_flags
Fe1 Fe 0.49562(5) -0.2500 -0.41231(10) 0.0196(4) Uani 1 2 d S
Fe2 Fe 0.53934(3) -0.12420(9) -0.22998(8) 0.0191(3) Uani 1 1 d .
S1 S 0.45588(6) -0.09544(17) -0.30468(14) 0.0219(4) Uani 1 1 d .
S2 S 0.55659(6) -0.09532(16) -0.42607(13) 0.0214(4) Uani 1 1 d .
S3 S 0.61111(9) -0.2500 -0.20269(19) 0.0208(5) Uani 1 2 d S
S4 S 0.50974(9) -0.2500 -0.07892(18) 0.0214(5) Uani 1 2 d S
N1 N 0.4711(3) -0.2500 -0.5471(7) 0.0251(18) Uani 1 2 d S
N2 N 0.5558(2) 0.0164(6) -0.1687(5) 0.0246(13) Uani 1 1 d .
O1 O 0.4592(3) -0.2500 -0.6460(6) 0.0361(18) Uani 1 2 d S
O2 O 0.5691(2) 0.1101(5) -0.1209(5) 0.0396(13) Uani 1 1 d .
C1 C 0.4108(2) -0.1830(7) -0.2151(5) 0.0223(14) Uani 1 1 d .
C2 C 0.3760(3) -0.1153(8) -0.1431(6) 0.0293(16) Uani 1 1 d .
H2A H 0.3757 -0.0222 -0.1435 0.035 Uiso 1 1 calc R
C3 C 0.3418(3) -0.1836(8) -0.0707(6) 0.0348(17) Uani 1 1 d .
H3A H 0.3182 -0.1372 -0.0209 0.042 Uiso 1 1 calc R
C4 C 0.6130(2) -0.1820(7) -0.4696(5) 0.0235(14) Uani 1 1 d .
C5 C 0.6569(3) -0.1116(8) -0.5101(6) 0.0296(16) Uani 1 1 d .
H5A H 0.6568 -0.0186 -0.5112 0.036 Uiso 1 1 calc R
C6 C 0.7003(3) -0.1822(8) -0.5486(6) 0.0323(17) Uani 1 1 d .
H6A H 0.7305 -0.1365 -0.5752 0.039 Uiso 1 1 calc R
C7 C 0.6139(4) -0.2500 -0.0429(8) 0.023(2) Uani 1 2 d S
C8 C 0.6607(4) -0.2500 0.0183(8) 0.026(2) Uani 1 2 d S
H8A H 0.6933 -0.2500 -0.0222 0.031 Uiso 1 2 calc SR
C9 C 0.6585(4) -0.2500 0.1412(8) 0.027(2) Uani 1 2 d S
H9A H 0.6899 -0.2500 0.1863 0.032 Uiso 1 2 calc SR
C10 C 0.6102(4) -0.2500 0.1978(8) 0.026(2) Uani 1 2 d S
H10A H 0.6093 -0.2500 0.2818 0.032 Uiso 1 2 calc SR
C11 C 0.5636(4) -0.2500 0.1364(8) 0.023(2) Uani 1 2 d S
H11A H 0.5308 -0.2500 0.1762 0.028 Uiso 1 2 calc SR
C12 C 0.5665(3) -0.2500 0.0137(8) 0.0199(19) Uani 1 2 d S
P1 P 0.8177(5) -0.2500 0.1204(8) 0.180(4) Uani 1 2 d S
F1 F 0.8505(3) -0.2500 -0.0038(8) 0.174(2) Uiso 1 2 d S
F2 F 0.7851(10) -0.2500 0.254(2) 0.263(11) Uiso 1 2 d S
F3 F 0.85516(19) -0.1385(5) 0.1695(5) 0.1578(14) Uiso 1 1 d .
F4 F 0.7771(6) -0.1493(17) 0.0791(14) 0.224(6) Uiso 1 1 d .
O3 O 0.7014(2) -0.0086(8) -0.1641(5) 0.0612(19) Uani 1 1 d .
H3 H 0.6875 0.0479 -0.2079 0.092 Uiso 1 1 calc R
C13 C 0.7419(4) -0.0698(13) -0.2248(10) 0.073(3) Uani 1 1 d .
H13A H 0.7599 -0.1311 -0.1718 0.109 Uiso 1 1 calc R
H13B H 0.7668 -0.0038 -0.2529 0.109 Uiso 1 1 calc R
H13C H 0.7276 -0.1179 -0.2926 0.109 Uiso 1 1 calc R

loop_
_atom_site_aniso_label
_atom_site_aniso_U_11
_atom_site_aniso_U_22
_atom_site_aniso_U_33
_atom_site_aniso_U_23
_atom_site_aniso_U_13
_atom_site_aniso_U_12
Fe1 0.0205(7) 0.0230(8) 0.0152(7) 0.000 -0.0005(5) 0.000
Fe2 0.0210(5) 0.0206(5) 0.0158(5) -0.0004(4) 0.0009(3) 0.0002(4)
S1 0.0215(8) 0.0239(9) 0.0203(8) 0.0014(6) 0.0010(6) 0.0025(7)
S2 0.0246(8) 0.0231(9) 0.0166(8) 0.0013(6) 0.0003(6) -0.0004(7)
S3 0.0222(11) 0.0250(13) 0.0153(11) 0.000 0.0007(8) 0.000
S4 0.0217(11) 0.0266(13) 0.0159(11) 0.000 0.0007(9) 0.000
N1 0.027(4) 0.028(5) 0.021(4) 0.000 0.001(3) 0.000
N2 0.026(3) 0.029(3) 0.019(3) 0.001(2) -0.002(2) -0.001(3)
O1 0.036(4) 0.050(5) 0.022(4) 0.000 -0.008(3) 0.000
O2 0.055(3) 0.027(3) 0.037(3) -0.009(2) -0.007(3) -0.004(3)
C1 0.018(3) 0.032(4) 0.017(3) 0.001(3) 0.000(2) 0.003(3)
C2 0.026(3) 0.038(4) 0.024(4) -0.001(3) 0.002(3) 0.010(3)
C3 0.028(4) 0.045(4) 0.031(4) -0.002(3) 0.007(3) -0.002(3)
C4 0.029(3) 0.028(4) 0.013(3) -0.001(3) -0.003(3) -0.005(3)
C5 0.032(4) 0.039(4) 0.018(3) -0.002(3) 0.001(3) -0.006(3)
C6 0.023(3) 0.052(5) 0.022(3) -0.002(3) -0.003(3) -0.002(3)
C7 0.031(5) 0.024(5) 0.015(4) 0.000 0.003(4) 0.000
C8 0.021(5) 0.038(6) 0.020(5) 0.000 -0.004(4) 0.000
C9 0.029(5) 0.031(6) 0.021(5) 0.000 -0.009(4) 0.000
C10 0.032(5) 0.030(6) 0.017(5) 0.000 0.000(4) 0.000
C11 0.023(5) 0.025(5) 0.022(5) 0.000 0.003(4) 0.000
C12 0.016(4) 0.022(5) 0.021(5) 0.000 0.000(4) 0.000
P1 0.330(14) 0.080(5) 0.129(6) 0.000 -0.040(8) 0.000
O3 0.051(4) 0.078(6) 0.055(4) -0.008(4) 0.008(3) -0.007(4)
C13 0.074(7) 0.076(8) 0.068(7) -0.019(6) 0.009(6) -0.006(6)

loop_
_atom_type_symbol
_atom_type_description
_atom_type_scat_dispersion_real
_atom_type_scat_dispersion_imag
_atom_type_scat_source
C C 0.0033 0.0016 'International Tables Vol C Tables 4.2.6.8 and 6.1.1.4'
H H 0.0000 0.0000 'International Tables Vol C Tables 4.2.6.8 and 6.1.1.4'
P P 0.1023 0.0942 'International Tables Vol C Tables 4.2.6.8 and 6.1.1.4'
N N 0.0061 0.0033 'International Tables Vol C Tables 4.2.6.8 and 6.1.1.4'
O O 0.0106 0.0060 'International Tables Vol C Tables 4.2.6.8 and 6.1.1.4'
F F 0.0171 0.0103 'International Tables Vol C Tables 4.2.6.8 and 6.1.1.4'
S S 0.1246 0.1234 'International Tables Vol C Tables 4.2.6.8 and 6.1.1.4'
Fe Fe 0.3463 0.8444 'International Tables Vol C Tables 4.2.6.8 and 6.1.1.4'

loop_
_geom_angle_atom_site_label_1
_geom_angle_atom_site_label_2
_geom_angle_atom_site_label_3
_geom_angle
_geom_angle_site_symmetry_1
_geom_angle_site_symmetry_3
N1 Fe1 S2 101.61(19) . 7
N1 Fe1 S2 101.61(19) . .
S2 Fe1 S2 90.53(10) 7 .
N1 Fe1 S1 109.31(18) . .
S2 Fe1 S1 149.02(8) 7 .
S2 Fe1 S1 81.63(6) . .
N1 Fe1 S1 109.31(18) . 7
S2 Fe1 S1 81.63(6) 7 7
S2 Fe1 S1 149.02(8) . 7
S1 Fe1 S1 89.80(10) . 7
N1 Fe1 Fe2 150.67(6) . .
S2 Fe1 Fe2 95.90(6) 7 .
S2 Fe1 Fe2 54.53(5) . .
S1 Fe1 Fe2 55.32(5) . .
S1 Fe1 Fe2 96.30(6) 7 .
N1 Fe1 Fe2 150.67(6) . 7
S2 Fe1 Fe2 54.53(5) 7 7
S2 Fe1 Fe2 95.90(6) . 7
S1 Fe1 Fe2 96.30(6) . 7
S1 Fe1 Fe2 55.32(5) 7 7
Fe2 Fe1 Fe2 57.47(5) . 7
N2 Fe2 S3 103.37(19) . .
N2 Fe2 S4 105.20(19) . .
S3 Fe2 S4 81.11(7) . .
N2 Fe2 S2 104.28(19) . .
S3 Fe2 S2 92.84(8) . .
S4 Fe2 S2 150.51(7) . .
N2 Fe2 S1 106.1(2) . .
S3 Fe2 S1 150.48(7) . .
S4 Fe2 S1 92.26(8) . .
S2 Fe2 S1 78.86(6) . .
N2 Fe2 Fe2 150.57(19) . 7
S3 Fe2 Fe2 55.35(4) . 7
S4 Fe2 Fe2 55.46(4) . 7
S2 Fe2 Fe2 97.44(5) . 7
S1 Fe2 Fe2 97.30(5) . 7
N2 Fe2 Fe1 148.11(19) . .
S3 Fe2 Fe1 99.84(6) . .
S4 Fe2 Fe1 99.71(6) . .
S2 Fe2 Fe1 52.65(5) . .
S1 Fe2 Fe1 52.71(5) . .
Fe2 Fe2 Fe1 61.27(2) 7 .
C1 S1 Fe1 104.4(2) . .
C1 S1 Fe2 109.0(2) . .
Fe1 S1 Fe2 71.96(6) . .
C4 S2 Fe1 103.6(2) . .
C4 S2 Fe2 111.4(2) . .
Fe1 S2 Fe2 72.82(6) . .
C7 S3 Fe2 99.7(3) . 7
C7 S3 Fe2 99.7(3) . .
Fe2 S3 Fe2 69.30(8) 7 .
C12 S4 Fe2 99.8(2) . 7
C12 S4 Fe2 99.8(2) . .
Fe2 S4 Fe2 69.07(8) 7 .
O1 N1 Fe1 173.0(7) . .
O2 N2 Fe2 175.7(5) . .
C1 C1 C2 119.9(4) 7 .
C1 C1 S1 120.3(2) 7 .
C2 C1 S1 119.9(5) . .
C3 C2 C1 119.9(7) . .
C3 C3 C2 120.2(4) 7 .
C4 C4 C5 120.7(4) 7 .
C4 C4 S2 120.2(2) 7 .
C5 C4 S2 119.1(5) . .
C6 C5 C4 118.2(7) . .
C6 C6 C5 121.1(4) 7 .
C12 C7 C8 122.1(8) . .
C12 C7 S3 115.6(7) . .
C8 C7 S3 122.3(7) . .
C7 C8 C9 117.7(9) . .
C8 C9 C10 119.7(9) . .
C11 C10 C9 122.4(8) . .
C10 C11 C12 117.1(8) . .
C7 C12 C11 121.0(8) . .
C7 C12 S4 116.3(7) . .
C11 C12 S4 122.7(7) . .
F4 P1 F4 84.3(14) 7 .
F4 P1 F3 174.4(11) 7 .
F4 P1 F3 91.8(6) . .
F4 P1 F3 91.8(6) 7 7
F4 P1 F3 174.4(11) . 7
F3 P1 F3 91.7(7) . 7
F4 P1 F1 94.8(7) 7 .
F4 P1 F1 94.8(7) . .
F3 P1 F1 89.6(7) . .
F3 P1 F1 89.6(7) 7 .
F4 P1 F2 86.5(11) 7 .
F4 P1 F2 86.5(11) . .
F3 P1 F2 89.2(7) . .
F3 P1 F2 89.2(7) 7 .
F1 P1 F2 178.2(13) . .

loop_
_geom_bond_atom_site_label_1
_geom_bond_atom_site_label_2
_geom_bond_distance
_geom_bond_site_symmetry_2
Fe1 N1 1.646(8) .
Fe1 S2 2.2236(18) 7
Fe1 S2 2.2236(18) .
Fe1 S1 2.2361(18) .
Fe1 S1 2.2361(18) 7
Fe1 Fe2 2.6724(14) .
Fe1 Fe2 2.6724(14) 7
Fe2 N2 1.648(6) .
Fe2 S3 2.260(2) .
Fe2 S4 2.2661(19) .
Fe2 S2 2.2781(17) .
Fe2 S1 2.3113(18) .
Fe2 Fe2 2.5694(19) 7
S1 C1 1.775(6) .
S2 C4 1.761(7) .
S3 C7 1.807(9) .
S3 Fe2 2.260(2) 7
S4 C12 1.789(9) .
S4 Fe2 2.2661(19) 7
N1 O1 1.159(10) .
N2 O2 1.150(7) .
C1 C1 1.368(14) 7
C1 C2 1.389(9) .
C2 C3 1.386(10) .
C3 C3 1.356(16) 7
C4 C4 1.389(14) 7
C4 C5 1.407(9) .
C5 C6 1.393(10) .
C6 C6 1.385(16) 7
C7 C12 1.369(12) .
C7 C8 1.381(13) .
C8 C9 1.390(13) .
C9 C10 1.390(14) .
C10 C11 1.378(13) .
C11 C12 1.388(12) .
P1 F4 1.533(17) 7
P1 F4 1.533(17) .
P1 F3 1.587(9) .
P1 F3 1.587(9) 7
P1 F1 1.633(13) .
P1 F2 1.73(3) .
O3 C13 1.389(11) .
